data_7227421
loop_
_publ_author_name
'Sang, Xia-Nan'
'Chen, Shao-Fei'
'Chen, Gang'
'An, Xiao'
'Li, Sheng-Ge'
'Lu, Xiao-Jie'
'Zhao, Dan'
'Bai, Jiao'
'Wang, Hai-Feng'
'Pei, Yue-Hu'

_publ_section_title
;
 Two pairs of enantiomeric \a-pyrone dimers from the endophytic fungus
 Phoma sp. YN02-P-3
;
_journal_issue 4
_journal_name_full 'RSC Adv.'
_journal_page_first 1943
_journal_paper_doi 10.1039/C6RA26319D
_journal_volume 7
_journal_year 2017
_chemical_formula_moiety 'C24 H28 O14'
_chemical_formula_sum 'C24 H28 O14'
_chemical_formula_weight 540.46
_chemical_name_systematic
;
 ? 
;
_space_group_crystal_system monoclinic
_space_group_IT_number 14
_space_group_name_Hall '-P 2ybc'
_space_group_name_H-M_alt 'P 1 21/c 1'
_symmetry_space_group_name_Hall '-P 2ybc'
_symmetry_space_group_name_H-M 'P 1 21/c 1'
_atom_sites_solution_hydrogens geom
_atom_sites_solution_primary direct
_atom_sites_solution_secondary difmap
_audit_creation_date 2016-04-19
_audit_creation_method
;
  Olex2 1.1
  (compiled 2011.02.15 svn.r1672, GUI svn.r3494)
;
_audit_update_record
;
2016-09-19 deposited with the CCDC.
2016-11-30 downloaded from the CCDC.
;
_cell_angle_alpha 90.00
_cell_angle_beta 92.286(4)
_cell_angle_gamma 90.00
_cell_formula_units_Z 4
_cell_length_a 11.6079(8)
_cell_length_b 8.1273(3)
_cell_length_c 25.7149(10)
_cell_measurement_reflns_used 4279
_cell_measurement_temperature 106.4
_cell_measurement_theta_max 70.8961
_cell_measurement_theta_min 3.8077
_cell_volume 2424.0(2)
_computing_cell_refinement
;
CrysAlisPro, Agilent Technologies,
Version 1.171.35.11 (release 16-05-2011 CrysAlis171 .NET)
(compiled May 16 2011,17:55:39)
;
_computing_data_collection
;
CrysAlisPro, Agilent Technologies,
Version 1.171.35.11 (release 16-05-2011 CrysAlis171 .NET)
(compiled May 16 2011,17:55:39)
;
_computing_data_reduction
;
CrysAlisPro, Agilent Technologies,
Version 1.171.35.11 (release 16-05-2011 CrysAlis171 .NET)
(compiled May 16 2011,17:55:39)
;
_computing_molecular_graphics
;
O. V. Dolomanov, L. J. Bourhis, R. J. Gildea, J. A. K. Howard and H. Puschmann,
OLEX2: a complete structure solution, refinement and analysis program.
J. Appl. Cryst. (2009). 42, 339-341.
;
_computing_publication_material
;
O. V. Dolomanov, L. J. Bourhis, R. J. Gildea, J. A. K. Howard and H. Puschmann,
OLEX2: a complete structure solution, refinement and analysis program.
J. Appl. Cryst. (2009). 42, 339-341.
;
_computing_structure_refinement 'SHELXL-97 (Sheldrick, 1997)'
_computing_structure_solution 'A short history of SHELX (Sheldrick, 2007)/Bruker'
_diffrn_ambient_temperature 106.4
_diffrn_detector_area_resol_mean 16.0971
_diffrn_measured_fraction_theta_full 0.977
_diffrn_measured_fraction_theta_max 0.977
_diffrn_measurement_details
;
#__ type_ start__ end____ width___ exp.time_
  1 omega   -6.00   41.00   1.0000    2.5000
omega____ theta____ kappa____ phi______ frames
    -       -8.5000   81.0000 -137.0000 47

#__ type_ start__ end____ width___ exp.time_
  2 omega  -16.00   12.00   1.0000    2.5000
omega____ theta____ kappa____ phi______ frames
    -       -8.5000  111.0000  120.0000 28

#__ type_ start__ end____ width___ exp.time_
  3 omega  -37.00   -9.00   1.0000    2.5000
omega____ theta____ kappa____ phi______ frames
    -       -8.5000   81.0000 -137.0000 28

#__ type_ start__ end____ width___ exp.time_
  4 omega   32.00  102.00   1.0000    2.5000
omega____ theta____ kappa____ phi______ frames
    -       36.7919   37.0000  -30.0000 70

#__ type_ start__ end____ width___ exp.time_
  5 omega   32.00   96.00   1.0000    2.5000
omega____ theta____ kappa____ phi______ frames
    -       36.7919   37.0000  120.0000 64

#__ type_ start__ end____ width___ exp.time_
  6 omega   -9.00   55.00   1.0000    2.5000
omega____ theta____ kappa____ phi______ frames
    -       36.7919  -37.0000 -120.0000 64

#__ type_ start__ end____ width___ exp.time_
  7 omega   13.00   77.00   1.0000    2.5000
omega____ theta____ kappa____ phi______ frames
    -       36.7919 -102.0000    9.0000 64

#__ type_ start__ end____ width___ exp.time_
  8 omega   -1.00   74.00   1.0000    2.5000
omega____ theta____ kappa____ phi______ frames
    -       36.7919 -102.0000 -112.0000 75

#__ type_ start__ end____ width___ exp.time_
  9 omega  -28.00   56.00   1.0000    2.5000
omega____ theta____ kappa____ phi______ frames
    -       36.7919  -37.0000  120.0000 84

#__ type_ start__ end____ width___ exp.time_
 10 omega   19.00   99.00   1.0000    2.5000
omega____ theta____ kappa____ phi______ frames
    -       36.7919   37.0000   60.0000 80

#__ type_ start__ end____ width___ exp.time_
 11 omega   91.00  167.00   1.0000    9.0000
omega____ theta____ kappa____ phi______ frames
    -      108.0000   45.0000   90.0000 76

#__ type_ start__ end____ width___ exp.time_
 12 omega   51.00   97.00   1.0000    9.0000
omega____ theta____ kappa____ phi______ frames
    -      108.0000  -45.0000    0.0000 46

#__ type_ start__ end____ width___ exp.time_
 13 omega   44.00   76.00   1.0000    9.0000
omega____ theta____ kappa____ phi______ frames
    -      108.0000  -45.0000  -30.0000 32

#__ type_ start__ end____ width___ exp.time_
 14 omega   38.00   64.00   1.0000    9.0000
omega____ theta____ kappa____ phi______ frames
    -      108.0000 -102.0000    9.0000 26

#__ type_ start__ end____ width___ exp.time_
 15 omega   41.00   86.00   1.0000    9.0000
omega____ theta____ kappa____ phi______ frames
    -      108.0000  -45.0000 -120.0000 45

#__ type_ start__ end____ width___ exp.time_
 16 omega  136.00  176.00   1.0000    9.0000
omega____ theta____ kappa____ phi______ frames
    -      108.0000   45.0000  150.0000 40

#__ type_ start__ end____ width___ exp.time_
 17 omega   80.00  112.00   1.0000    9.0000
omega____ theta____ kappa____ phi______ frames
    -      108.0000 -102.0000 -112.0000 32

#__ type_ start__ end____ width___ exp.time_
 18 omega  107.00  149.00   1.0000    9.0000
omega____ theta____ kappa____ phi______ frames
    -      108.0000  111.0000  -30.0000 42

#__ type_ start__ end____ width___ exp.time_
 19 omega  109.00  176.00   1.0000    9.0000
omega____ theta____ kappa____ phi______ frames
    -      108.0000   45.0000  120.0000 67

#__ type_ start__ end____ width___ exp.time_
 20 omega   63.00  112.00   1.0000    9.0000
omega____ theta____ kappa____ phi______ frames
    -      108.0000 -102.0000    9.0000 49

#__ type_ start__ end____ width___ exp.time_
 21 omega  107.00  148.00   1.0000    9.0000
omega____ theta____ kappa____ phi______ frames
    -      108.0000   45.0000   30.0000 41

#__ type_ start__ end____ width___ exp.time_
 22 omega  109.00  178.00   1.0000    9.0000
omega____ theta____ kappa____ phi______ frames
    -      108.0000  111.0000   30.0000 69

#__ type_ start__ end____ width___ exp.time_
 23 omega  138.00  164.00   1.0000    9.0000
omega____ theta____ kappa____ phi______ frames
    -      108.0000  111.0000    0.0000 26
;
_diffrn_measurement_device_type 'Xcalibur, Eos, Gemini'
_diffrn_measurement_method '\w scans'
_diffrn_orient_matrix_UB_11 -0.0491543000
_diffrn_orient_matrix_UB_12 -0.0867648000
_diffrn_orient_matrix_UB_13 -0.0493419000
_diffrn_orient_matrix_UB_21 -0.0636653000
_diffrn_orient_matrix_UB_22 0.1591575000
_diffrn_orient_matrix_UB_23 -0.0164119000
_diffrn_orient_matrix_UB_31 0.1057000000
_diffrn_orient_matrix_UB_32 0.0557737000
_diffrn_orient_matrix_UB_33 -0.0298099000
_diffrn_radiation_monochromator graphite
_diffrn_radiation_type 'Cu K\a'
_diffrn_radiation_wavelength 1.5418
_diffrn_reflns_av_R_equivalents 0.0268
_diffrn_reflns_av_unetI/netI 0.0306
_diffrn_reflns_limit_h_max 14
_diffrn_reflns_limit_h_min -8
_diffrn_reflns_limit_k_max 8
_diffrn_reflns_limit_k_min -9
_diffrn_reflns_limit_l_max 31
_diffrn_reflns_limit_l_min -31
_diffrn_reflns_number 11660
_diffrn_reflns_theta_full 71.02
_diffrn_reflns_theta_max 71.02
_diffrn_reflns_theta_min 3.81
_diffrn_source 'Enhance (Cu) X-ray Source'
_exptl_absorpt_coefficient_mu 1.061
_exptl_absorpt_correction_T_max 1.00000
_exptl_absorpt_correction_T_min 0.33308
_exptl_absorpt_correction_type multi-scan
_exptl_absorpt_process_details
;
CrysAlisPro, Agilent Technologies,
Version 1.171.35.11 (release 16-05-2011 CrysAlis171 .NET)
(compiled May 16 2011,17:55:39)
Empirical absorption correction using spherical harmonics,
 implemented in SCALE3 ABSPACK scaling algorithm.
;
_exptl_crystal_density_diffrn 1.481
_exptl_crystal_density_method 'not measured'
_exptl_crystal_F_000 1136
_exptl_crystal_size_max 0.35
_exptl_crystal_size_mid 0.04
_exptl_crystal_size_min 0.03
_refine_diff_density_max 0.708
_refine_diff_density_min -0.314
_refine_diff_density_rms 0.056
_refine_ls_extinction_method none
_refine_ls_goodness_of_fit_ref 1.029
_refine_ls_hydrogen_treatment mixed
_refine_ls_matrix_type full
_refine_ls_number_parameters 362
_refine_ls_number_reflns 4577
_refine_ls_number_restraints 0
_refine_ls_restrained_S_all 1.029
_refine_ls_R_factor_all 0.0566
_refine_ls_R_factor_gt 0.0485
_refine_ls_shift/su_max 0.002
_refine_ls_shift/su_mean 0.000
_refine_ls_structure_factor_coef Fsqd
_refine_ls_weighting_details 'calc w=1/[\s^2^(Fo^2^)+(0.0746P)^2^+1.4120P] where P=(Fo^2^+2Fc^2^)/3'
_refine_ls_weighting_scheme calc
_refine_ls_wR_factor_gt 0.1300
_refine_ls_wR_factor_ref 0.1371
_reflns_number_gt 3896
_reflns_number_total 4577
_reflns_threshold_expression >2sigma(I)
_cod_data_source_file c6ra26319d2.cif
_cod_data_source_block exp_4022
_cod_database_code 7227421
_reflns_odcompleteness_completeness 99.79
_reflns_odcompleteness_iscentric 1
_reflns_odcompleteness_theta 66.97

loop_
_space_group_symop_id
_space_group_symop_operation_xyz
1 'x, y, z'
2 '-x, y+1/2, -z+1/2'
3 '-x, -y, -z'
4 'x, -y-1/2, z-1/2'

loop_
_atom_site_label
_atom_site_type_symbol
_atom_site_fract_x
_atom_site_fract_y
_atom_site_fract_z
_atom_site_U_iso_or_equiv
_atom_site_adp_type
_atom_site_occupancy
_atom_site_symmetry_multiplicity
_atom_site_calc_flag
_atom_site_refinement_flags
_atom_site_disorder_assembly
_atom_site_disorder_group
O10 O 0.31294(11) 0.82545(17) 0.37839(5) 0.0241(3) Uani 1 1 d . . .
O8 O 0.16099(14) 0.84568(18) 0.24387(6) 0.0306(3) Uani 1 1 d . . .
O1 O 0.00137(13) 1.24561(18) 0.44420(6) 0.0311(3) Uani 1 1 d . . .
O2 O -0.03837(12) 1.05470(16) 0.38570(6) 0.0246(3) Uani 1 1 d . . .
O3 O -0.14703(12) 0.71419(18) 0.38345(6) 0.0293(3) Uani 1 1 d . . .
O13 O 0.46108(13) 0.37196(19) 0.37181(6) 0.0326(4) Uani 1 1 d . . .
O4 O -0.31515(13) 0.6915(2) 0.28566(7) 0.0358(4) Uani 1 1 d . . .
O11 O 0.45596(13) 0.9346(2) 0.42512(7) 0.0382(4) Uani 1 1 d . . .
O7 O 0.19683(13) 0.74878(18) 0.46759(6) 0.0287(3) Uani 1 1 d . . .
O6 O 0.29458(14) 1.1573(2) 0.46100(7) 0.0413(4) Uani 1 1 d . . .
H6 H 0.3381 1.0821 0.4510 0.062 Uiso 1 1 calc R . .
O12 O 0.18853(14) 0.2990(2) 0.36797(6) 0.0363(4) Uani 1 1 d . . .
H12 H 0.2353 0.2745 0.3925 0.054 Uiso 1 1 calc R . .
O5 O -0.40706(13) 0.9318(2) 0.29396(7) 0.0383(4) Uani 1 1 d . . .
C1 C 0.02652(18) 1.1118(2) 0.42746(8) 0.0250(4) Uani 1 1 d . . .
C6 C 0.13109(15) 0.7325(2) 0.34773(7) 0.0200(4) Uani 1 1 d . . .
H6A H 0.0943 0.6458 0.3250 0.024 Uiso 1 1 calc R . .
C9 C -0.11491(16) 0.8166(2) 0.34044(8) 0.0248(4) Uani 1 1 d . . .
H9 H -0.0953 0.7456 0.3103 0.030 Uiso 1 1 calc R . .
C2 C 0.11627(18) 1.0057(3) 0.45136(7) 0.0255(4) Uani 1 1 d . . .
C11 C -0.31581(17) 0.8323(3) 0.30015(8) 0.0265(4) Uani 1 1 d . . .
O9 O 0.00626(13) 1.0101(2) 0.24789(6) 0.0355(4) Uani 1 1 d . . .
C3 C 0.11999(17) 0.8434(2) 0.44085(7) 0.0228(4) Uani 1 1 d . . .
C19 C 0.42270(16) 0.5269(3) 0.37667(7) 0.0234(4) Uani 1 1 d . A .
C17 C 0.25468(16) 0.6925(2) 0.35855(7) 0.0197(4) Uani 1 1 d . A .
C18 C 0.30601(16) 0.5442(2) 0.35441(7) 0.0205(4) Uani 1 1 d . . .
C22 C 0.24510(16) 0.3962(2) 0.33095(8) 0.0233(4) Uani 1 1 d . A .
H22A H 0.1876 0.4340 0.3041 0.028 Uiso 1 1 calc R . .
H22B H 0.3021 0.3270 0.3135 0.028 Uiso 1 1 calc R . .
C5 C -0.04346(18) 0.6458(3) 0.40769(8) 0.0272(4) Uani 1 1 d . . .
H5A H -0.0264 0.5366 0.3928 0.033 Uiso 1 1 calc R . .
H5B H -0.0515 0.6339 0.4457 0.033 Uiso 1 1 calc R . .
C8 C -0.00592(16) 0.9044(2) 0.36166(8) 0.0209(4) Uani 1 1 d . . .
C4 C 0.05204(16) 0.7698(2) 0.39594(7) 0.0209(4) Uani 1 1 d . . .
C20 C 0.47922(17) 0.6566(3) 0.40028(8) 0.0272(4) Uani 1 1 d . . .
C14 C 0.1722(2) 0.5763(3) 0.47462(9) 0.0320(5) Uani 1 1 d . . .
H14A H 0.1507 0.5268 0.4409 0.048 Uiso 1 1 calc R . .
H14B H 0.1084 0.5642 0.4982 0.048 Uiso 1 1 calc R . .
H14C H 0.2408 0.5210 0.4896 0.048 Uiso 1 1 calc R . .
C7 C 0.09868(16) 0.9059(2) 0.32631(8) 0.0206(4) Uani 1 1 d . . .
H7 H 0.1565 0.9880 0.3400 0.025 Uiso 1 1 calc R . .
C15 C 0.08111(16) 0.9277(2) 0.26861(8) 0.0230(4) Uani 1 1 d . . .
C10 C -0.21572(17) 0.9241(3) 0.32526(9) 0.0287(4) Uani 1 1 d . . .
H10A H -0.1901 1.0095 0.3008 0.034 Uiso 1 1 calc R . .
H10B H -0.2421 0.9807 0.3567 0.034 Uiso 1 1 calc R . .
C13 C 0.2015(2) 1.0863(3) 0.48871(9) 0.0353(5) Uani 1 1 d . . .
H13A H 0.1625 1.1733 0.5084 0.042 Uiso 1 1 calc R . .
H13B H 0.2325 1.0037 0.5139 0.042 Uiso 1 1 calc R . .
C21 C 0.42017(17) 0.8112(3) 0.40306(8) 0.0276(4) Uani 1 1 d . A .
C16 C 0.1548(3) 0.8599(3) 0.18756(9) 0.0455(7) Uani 1 1 d . . .
H16A H 0.2107 0.7846 0.1727 0.068 Uiso 1 1 calc R . .
H16B H 0.1727 0.9731 0.1776 0.068 Uiso 1 1 calc R . .
H16C H 0.0770 0.8314 0.1744 0.068 Uiso 1 1 calc R . .
C12 C -0.50830(19) 0.8610(4) 0.26792(10) 0.0415(6) Uani 1 1 d . . .
H12A H -0.4897 0.8279 0.2326 0.062 Uiso 1 1 calc R . .
H12B H -0.5704 0.9428 0.2662 0.062 Uiso 1 1 calc R . .
H12C H -0.5333 0.7646 0.2874 0.062 Uiso 1 1 calc R . .
C23 C 0.6004(3) 0.6673(5) 0.42284(16) 0.0313(8) Uani 0.732(3) 1 d P A 1
H23A H 0.6515 0.5948 0.4031 0.038 Uiso 0.732(3) 1 calc PR A 1
H23B H 0.6290 0.7816 0.4201 0.038 Uiso 0.732(3) 1 calc PR A 1
O14 O 0.6021(2) 0.6185(3) 0.47585(10) 0.0415(5) Uani 0.732(3) 1 d P A 1
H14 H 0.5342 0.6098 0.4856 0.062 Uiso 0.732(3) 1 calc PR A 1
C25 C 0.5536(3) 0.3090(4) 0.40567(16) 0.0401(7) Uani 0.732(3) 1 d P A 1
H25A H 0.6280 0.3392 0.3917 0.060 Uiso 0.732(3) 1 calc PR A 1
H25B H 0.5477 0.1890 0.4078 0.060 Uiso 0.732(3) 1 calc PR A 1
H25C H 0.5476 0.3564 0.4405 0.060 Uiso 0.732(3) 1 calc PR A 1
O15 O 0.5846(6) 0.4773(8) 0.4700(3) 0.0415(5) Uani 0.268(3) 1 d P A 2
H15 H 0.6484 0.4289 0.4694 0.062 Uiso 0.268(3) 1 calc PR A 2
C26 C 0.5828(7) 0.3324(11) 0.3663(4) 0.0401(7) Uani 0.268(3) 1 d P A 2
H26A H 0.6174 0.4131 0.3432 0.060 Uiso 0.268(3) 1 calc PR A 2
H26B H 0.5897 0.2221 0.3513 0.060 Uiso 0.268(3) 1 calc PR A 2
H26C H 0.6230 0.3357 0.4005 0.060 Uiso 0.268(3) 1 calc PR A 2
C24 C 0.5875(11) 0.6236(16) 0.4379(6) 0.0313(8) Uani 0.268(3) 1 d P A 2
H24A H 0.6565 0.6173 0.4166 0.038 Uiso 0.268(3) 1 calc PR A 2
H24B H 0.5977 0.7199 0.4613 0.038 Uiso 0.268(3) 1 calc PR A 2

loop_
_atom_site_aniso_label
_atom_site_aniso_U_11
_atom_site_aniso_U_22
_atom_site_aniso_U_33
_atom_site_aniso_U_23
_atom_site_aniso_U_13
_atom_site_aniso_U_12
O10 0.0186(7) 0.0226(7) 0.0310(7) -0.0035(6) -0.0016(5) 0.0004(5)
O8 0.0421(9) 0.0228(7) 0.0274(7) 0.0021(6) 0.0065(6) 0.0029(6)
O1 0.0371(8) 0.0211(7) 0.0357(8) -0.0029(6) 0.0099(6) 0.0028(6)
O2 0.0234(7) 0.0171(7) 0.0335(7) -0.0007(5) 0.0018(5) 0.0042(5)
O3 0.0209(7) 0.0271(7) 0.0401(8) 0.0054(6) 0.0035(6) 0.0026(6)
O13 0.0221(7) 0.0272(8) 0.0479(9) -0.0039(7) -0.0050(6) 0.0075(6)
O4 0.0251(8) 0.0309(9) 0.0508(10) -0.0015(7) -0.0068(7) 0.0010(7)
O11 0.0259(8) 0.0354(9) 0.0527(10) -0.0156(7) -0.0074(7) -0.0010(7)
O7 0.0282(7) 0.0281(8) 0.0294(7) 0.0039(6) -0.0035(6) 0.0041(6)
O6 0.0310(8) 0.0403(9) 0.0523(10) -0.0191(8) -0.0023(7) 0.0006(7)
O12 0.0339(8) 0.0379(9) 0.0372(8) -0.0008(7) 0.0036(6) -0.0155(7)
O5 0.0184(7) 0.0373(9) 0.0588(10) 0.0027(8) -0.0042(7) 0.0055(7)
C1 0.0279(10) 0.0200(10) 0.0276(10) 0.0001(8) 0.0085(8) -0.0015(8)
C6 0.0169(9) 0.0194(9) 0.0236(9) 0.0000(7) -0.0013(7) 0.0012(7)
C9 0.0180(9) 0.0214(9) 0.0351(10) -0.0010(8) 0.0017(8) 0.0031(8)
C2 0.0307(10) 0.0253(10) 0.0208(9) -0.0014(8) 0.0039(8) 0.0003(8)
C11 0.0196(10) 0.0281(11) 0.0318(10) 0.0073(8) 0.0020(8) 0.0011(8)
O9 0.0283(8) 0.0431(9) 0.0347(8) 0.0122(7) -0.0046(6) 0.0038(7)
C3 0.0209(9) 0.0255(10) 0.0224(9) 0.0017(8) 0.0043(7) 0.0027(8)
C19 0.0186(9) 0.0279(10) 0.0240(9) 0.0003(8) 0.0038(7) 0.0035(8)
C17 0.0172(9) 0.0222(9) 0.0197(8) 0.0006(7) 0.0003(7) -0.0015(7)
C18 0.0169(9) 0.0248(10) 0.0199(8) -0.0011(7) 0.0011(7) 0.0001(7)
C22 0.0196(9) 0.0233(10) 0.0269(9) -0.0031(8) -0.0002(7) 0.0031(8)
C5 0.0256(10) 0.0231(10) 0.0331(10) 0.0029(8) 0.0042(8) 0.0002(8)
C8 0.0189(9) 0.0160(9) 0.0278(9) 0.0011(7) 0.0010(7) 0.0034(7)
C4 0.0193(9) 0.0167(9) 0.0266(9) 0.0021(7) 0.0019(7) 0.0032(7)
C20 0.0165(9) 0.0355(12) 0.0295(10) -0.0059(9) 0.0005(8) 0.0017(8)
C14 0.0358(11) 0.0279(11) 0.0324(11) 0.0053(9) 0.0019(9) 0.0078(9)
C7 0.0164(9) 0.0178(9) 0.0275(10) 0.0008(7) -0.0002(7) 0.0005(7)
C15 0.0202(9) 0.0206(9) 0.0281(10) 0.0030(8) -0.0014(7) -0.0053(8)
C10 0.0210(10) 0.0250(10) 0.0400(11) 0.0005(9) 0.0001(8) 0.0038(8)
C13 0.0459(13) 0.0305(12) 0.0291(11) -0.0067(9) -0.0047(9) 0.0022(10)
C21 0.0182(9) 0.0329(11) 0.0314(10) -0.0053(9) -0.0010(8) -0.0019(9)
C16 0.087(2) 0.0240(11) 0.0263(11) -0.0007(9) 0.0122(12) 0.0000(12)
C12 0.0191(10) 0.0559(16) 0.0492(14) 0.0104(12) -0.0047(9) 0.0021(10)
C23 0.0173(14) 0.029(2) 0.047(3) -0.0023(15) -0.0062(15) 0.0015(15)
O14 0.0392(12) 0.0394(11) 0.0445(13) 0.0045(10) -0.0159(9) -0.0026(10)
C25 0.0250(14) 0.0284(15) 0.066(2) 0.0021(15) -0.0091(14) 0.0057(12)
O15 0.0392(12) 0.0394(11) 0.0445(13) 0.0045(10) -0.0159(9) -0.0026(10)
C26 0.0250(14) 0.0284(15) 0.066(2) 0.0021(15) -0.0091(14) 0.0057(12)
C24 0.0173(14) 0.029(2) 0.047(3) -0.0023(15) -0.0062(15) 0.0015(15)

loop_
_atom_type_symbol
_atom_type_description
_atom_type_scat_dispersion_real
_atom_type_scat_dispersion_imag
_atom_type_scat_source
C C 0.0181 0.0091 'International Tables Vol C Tables 4.2.6.8 and 6.1.1.4'
H H 0.0000 0.0000 'International Tables Vol C Tables 4.2.6.8 and 6.1.1.4'
O O 0.0492 0.0322 'International Tables Vol C Tables 4.2.6.8 and 6.1.1.4'

loop_
_geom_angle_atom_site_label_1
_geom_angle_atom_site_label_2
_geom_angle_atom_site_label_3
_geom_angle
C17 O10 C21 122.07(16)
C15 O8 C16 115.58(18)
C1 O2 C8 118.95(15)
C5 O3 C9 108.46(14)
C19 O13 C25 121.0(2)
C19 O13 C26 122.7(4)
C25 O13 C26 44.3(4)
C3 O7 C14 119.24(17)
C13 O6 H6 109.5
C22 O12 H12 109.5
C11 O5 C12 116.09(19)
O1 C1 O2 116.81(19)
O1 C1 C2 123.8(2)
O2 C1 C2 119.28(17)
C17 C6 H6A 109.9
C17 C6 C4 118.38(15)
C17 C6 C7 118.88(16)
C4 C6 H6A 109.9
C7 C6 H6A 109.9
C7 C6 C4 87.98(13)
O3 C9 H9 109.5
O3 C9 C8 103.30(16)
O3 C9 C10 108.20(16)
C8 C9 H9 109.5
C10 C9 H9 109.5
C10 C9 C8 116.50(16)
C1 C2 C13 116.77(18)
C3 C2 C1 121.24(19)
C3 C2 C13 122.0(2)
O4 C11 O5 123.5(2)
O4 C11 C10 126.14(19)
O5 C11 C10 110.27(18)
O7 C3 C2 118.87(19)
O7 C3 C4 118.93(17)
C2 C3 C4 121.74(18)
O13 C19 C18 111.12(18)
O13 C19 C20 127.41(18)
C20 C19 C18 121.44(19)
O10 C17 C6 110.94(16)
C18 C17 O10 121.54(17)
C18 C17 C6 127.30(18)
C19 C18 C22 119.62(17)
C17 C18 C19 117.47(18)
C17 C18 C22 122.80(17)
O12 C22 C18 113.46(16)
O12 C22 H22A 108.9
O12 C22 H22B 108.9
C18 C22 H22A 108.9
C18 C22 H22B 108.9
H22A C22 H22B 107.7
O3 C5 H5A 110.8
O3 C5 H5B 110.8
O3 C5 C4 104.91(16)
H5A C5 H5B 108.8
C4 C5 H5A 110.8
C4 C5 H5B 110.8
O2 C8 C9 108.91(15)
O2 C8 C4 118.45(16)
O2 C8 C7 118.37(15)
C9 C8 C4 102.02(15)
C9 C8 C7 116.80(16)
C4 C8 C7 90.39(14)
C3 C4 C6 111.87(15)
C3 C4 C5 118.19(16)
C3 C4 C8 111.19(16)
C5 C4 C6 117.94(16)
C5 C4 C8 106.01(16)
C8 C4 C6 86.68(14)
C19 C20 C21 118.32(18)
C19 C20 C23 129.8(2)
C19 C20 C24 119.8(5)
C21 C20 C23 111.8(2)
C21 C20 C24 119.2(6)
C23 C20 C24 20.4(4)
O7 C14 H14A 109.5
O7 C14 H14B 109.5
O7 C14 H14C 109.5
H14A C14 H14B 109.5
H14A C14 H14C 109.5
H14B C14 H14C 109.5
C6 C7 H7 109.3
C8 C7 C6 88.23(14)
C8 C7 H7 109.3
C15 C7 C6 118.62(16)
C15 C7 C8 120.24(16)
C15 C7 H7 109.3
O8 C15 C7 110.21(16)
O9 C15 O8 124.98(19)
O9 C15 C7 124.79(18)
C9 C10 C11 113.87(17)
C9 C10 H10A 108.8
C9 C10 H10B 108.8
C11 C10 H10A 108.8
C11 C10 H10B 108.8
H10A C10 H10B 107.7
O6 C13 C2 110.30(18)
O6 C13 H13A 109.6
O6 C13 H13B 109.6
C2 C13 H13A 109.6
C2 C13 H13B 109.6
H13A C13 H13B 108.1
O10 C21 C20 118.34(18)
O11 C21 O10 115.50(19)
O11 C21 C20 126.16(19)
O8 C16 H16A 109.5
O8 C16 H16B 109.5
O8 C16 H16C 109.5
H16A C16 H16B 109.5
H16A C16 H16C 109.5
H16B C16 H16C 109.5
O5 C12 H12A 109.5
O5 C12 H12B 109.5
O5 C12 H12C 109.5
H12A C12 H12B 109.5
H12A C12 H12C 109.5
H12B C12 H12C 109.5
C20 C23 H23A 109.8
C20 C23 H23B 109.8
H23A C23 H23B 108.2
O14 C23 C20 109.4(3)
O14 C23 H23A 109.8
O14 C23 H23B 109.8
O13 C25 H25A 109.5
O13 C25 H25B 109.5
O13 C25 H25C 109.5
C24 O15 H15 109.5
O13 C26 H26A 109.5
O13 C26 H26B 109.5
O13 C26 H26C 109.5
H26A C26 H26B 109.5
H26A C26 H26C 109.5
H26B C26 H26C 109.5
C20 C24 H24A 108.1
C20 C24 H24B 108.1
O15 C24 C20 116.9(9)
O15 C24 H24A 108.1
O15 C24 H24B 108.1
H24A C24 H24B 107.3

loop_
_geom_bond_atom_site_label_1
_geom_bond_atom_site_label_2
_geom_bond_distance
O10 C17 1.363(2)
O10 C21 1.379(2)
O8 C15 1.325(3)
O8 C16 1.451(3)
O1 C1 1.210(3)
O2 C1 1.368(3)
O2 C8 1.427(2)
O3 C9 1.445(3)
O3 C5 1.443(3)
O13 C19 1.344(3)
O13 C25 1.448(3)
O13 C26 1.462(9)
O4 C11 1.204(3)
O11 C21 1.217(3)
O7 C3 1.346(2)
O7 C14 1.443(3)
O6 H6 0.8400
O6 C13 1.438(3)
O12 H12 0.8400
O12 C22 1.419(3)
O5 C11 1.337(3)
O5 C12 1.448(3)
C1 C2 1.468(3)
C6 H6A 1.0000
C6 C17 1.486(2)
C6 C4 1.600(3)
C6 C7 1.554(3)
C9 H9 1.0000
C9 C8 1.534(3)
C9 C10 1.499(3)
C2 C3 1.348(3)
C2 C13 1.502(3)
C11 C10 1.504(3)
O9 C15 1.204(2)
C3 C4 1.497(3)
C19 C18 1.456(3)
C19 C20 1.370(3)
C17 C18 1.351(3)
C18 C22 1.509(3)
C22 H22A 0.9900
C22 H22B 0.9900
C5 H5A 0.9900
C5 H5B 0.9900
C5 C4 1.537(3)
C8 C4 1.543(3)
C8 C7 1.545(3)
C20 C21 1.435(3)
C20 C23 1.502(4)
C20 C24 1.579(14)
C14 H14A 0.9800
C14 H14B 0.9800
C14 H14C 0.9800
C7 H7 1.0000
C7 C15 1.500(3)
C10 H10A 0.9900
C10 H10B 0.9900
C13 H13A 0.9900
C13 H13B 0.9900
C16 H16A 0.9800
C16 H16B 0.9800
C16 H16C 0.9800
C12 H12A 0.9800
C12 H12B 0.9800
C12 H12C 0.9800
C23 H23A 0.9900
C23 H23B 0.9900
C23 O14 1.419(5)
O14 H14 0.8400
C25 H25A 0.9800
C25 H25B 0.9800
C25 H25C 0.9800
O15 H15 0.8400
O15 C24 1.448(13)
C26 H26A 0.9800
C26 H26B 0.9800
C26 H26C 0.9800
C24 H24A 0.9900
C24 H24B 0.9900

loop_
_geom_torsion_atom_site_label_1
_geom_torsion_atom_site_label_2
_geom_torsion_atom_site_label_3
_geom_torsion_atom_site_label_4
_geom_torsion
O10 C17 C18 C19 6.0(3)
O10 C17 C18 C22 -177.85(16)
O1 C1 C2 C3 161.3(2)
O1 C1 C2 C13 -17.4(3)
O2 C1 C2 C3 -14.5(3)
O2 C1 C2 C13 166.72(18)
O2 C8 C4 C6 -142.34(16)
O2 C8 C4 C3 -30.1(2)
O2 C8 C4 C5 99.52(19)
O2 C8 C7 C6 142.98(16)
O2 C8 C7 C15 -94.6(2)
O3 C9 C8 O2 -90.40(17)
O3 C9 C8 C4 35.59(17)
O3 C9 C8 C7 132.22(16)
O3 C9 C10 C11 -69.7(2)
O3 C5 C4 C6 -97.48(18)
O3 C5 C4 C3 122.82(18)
O3 C5 C4 C8 -2.7(2)
O13 C19 C18 C17 177.29(17)
O13 C19 C18 C22 1.0(2)
O13 C19 C20 C21 -177.42(19)
O13 C19 C20 C23 5.7(4)
O13 C19 C20 C24 -16.1(6)
O4 C11 C10 C9 -10.5(3)
O7 C3 C4 C6 -69.7(2)
O7 C3 C4 C5 72.3(2)
O7 C3 C4 C8 -164.82(16)
O5 C11 C10 C9 171.98(18)
C1 O2 C8 C9 147.84(16)
C1 O2 C8 C4 32.0(2)
C1 O2 C8 C7 -75.6(2)
C1 C2 C3 O7 -173.51(17)
C1 C2 C3 C4 14.4(3)
C1 C2 C13 O6 -85.6(2)
C6 C17 C18 C19 -168.19(17)
C6 C17 C18 C22 8.0(3)
C6 C7 C15 O8 -41.6(2)
C6 C7 C15 O9 139.5(2)
C9 O3 C5 C4 26.6(2)
C9 C8 C4 C6 98.18(15)
C9 C8 C4 C3 -149.63(16)
C9 C8 C4 C5 -19.96(19)
C9 C8 C7 C6 -83.75(17)
C9 C8 C7 C15 38.7(2)
C2 C3 C4 C6 102.3(2)
C2 C3 C4 C5 -115.7(2)
C2 C3 C4 C8 7.3(3)
C3 C2 C13 O6 95.7(2)
C19 C18 C22 O12 85.3(2)
C19 C20 C21 O10 -4.9(3)
C19 C20 C21 O11 175.7(2)
C19 C20 C23 O14 -88.9(4)
C19 C20 C24 O15 -36.0(12)
C17 O10 C21 O11 -170.42(18)
C17 O10 C21 C20 10.1(3)
C17 C6 C4 C3 29.8(2)
C17 C6 C4 C5 -112.3(2)
C17 C6 C4 C8 141.29(17)
C17 C6 C7 C8 -140.79(17)
C17 C6 C7 C15 95.4(2)
C17 C18 C22 O12 -90.8(2)
C18 C19 C20 C21 0.5(3)
C18 C19 C20 C23 -176.3(2)
C18 C19 C20 C24 161.9(6)
C5 O3 C9 C8 -39.87(19)
C5 O3 C9 C10 -163.95(16)
C8 O2 C1 O1 174.53(16)
C8 O2 C1 C2 -9.4(2)
C8 C9 C10 C11 174.58(17)
C8 C7 C15 O8 -147.73(17)
C8 C7 C15 O9 33.4(3)
C4 C6 C17 O10 -67.2(2)
C4 C6 C17 C18 107.5(2)
C4 C6 C7 C8 -19.21(14)
C4 C6 C7 C15 -143.06(16)
C4 C8 C7 C6 19.95(14)
C4 C8 C7 C15 142.40(17)
C20 C19 C18 C17 -1.0(3)
C20 C19 C18 C22 -177.25(18)
C14 O7 C3 C2 153.12(19)
C14 O7 C3 C4 -34.6(2)
C7 C6 C17 O10 37.4(2)
C7 C6 C17 C18 -147.91(19)
C7 C6 C4 C3 -92.25(16)
C7 C6 C4 C5 125.65(17)
C7 C6 C4 C8 19.27(14)
C7 C8 C4 C6 -19.37(14)
C7 C8 C4 C3 92.82(16)
C7 C8 C4 C5 -137.51(16)
C10 C9 C8 O2 28.1(2)
C10 C9 C8 C4 154.05(17)
C10 C9 C8 C7 -109.3(2)
C13 C2 C3 O7 5.2(3)
C13 C2 C3 C4 -166.90(18)
C21 O10 C17 C6 164.13(16)
C21 O10 C17 C18 -10.9(3)
C21 C20 C23 O14 94.1(3)
C21 C20 C24 O15 125.2(9)
C16 O8 C15 O9 0.2(3)
C16 O8 C15 C7 -178.73(18)
C12 O5 C11 O4 -0.4(3)
C12 O5 C11 C10 177.25(18)
C23 C20 C21 O10 172.5(2)
C23 C20 C21 O11 -6.9(3)
C23 C20 C24 O15 -161(3)
C25 O13 C19 C18 -157.8(2)
C25 O13 C19 C20 20.3(3)
C26 O13 C19 C18 149.4(5)
C26 O13 C19 C20 -32.5(6)
C24 C20 C21 O10 -166.4(5)
C24 C20 C21 O11 14.2(6)
C24 C20 C23 O14 -21.5(17)
